data_9017028
loop_
_publ_author_name
'Halenius, U.'
'Bosi, F.'

_publ_section_title
;
 Color of Mn-bearing gahnite: A first example of electronic transitions in heterovalent
 exchange coupled IVMn2+-VIMn3+ pairs in minerals.
;
_journal_name_full 'American Mineralogist'
_journal_page_first 261
_journal_page_last 266
_journal_volume 99
_journal_year 2014
_chemical_compound_source 'Kittelgruvan, Nordmark, Varmland, Sweden'
_chemical_formula_sum 'Al1.94 Fe0.01 Mg0.38 Mn0.15 O4 Zn0.52'
_chemical_name_mineral Gahnite
_space_group_IT_number 227
_space_group_name_Hall '-F 4vw 2vw 3'
_space_group_name_H-M_alt 'F d -3 m :2'
_symmetry_space_group_name_H-M 'F d -3 m :2'
_cell_angle_alpha 90
_cell_angle_beta 90
_cell_angle_gamma 90
_cell_formula_units_Z 8
_cell_length_a 8.1123
_cell_length_b 8.1123
_cell_length_c 8.1123
_cell_volume 533.866
_database_code_amcsd 0020092
_exptl_crystal_density_diffrn 4.190
_cod_data_source_file inputs/fixed/downloads/05/05659.cif
_cod_data_source_block 05659
_cod_original_sg_symbol_H-M 'F d -3 m'
_cod_original_formula_sum 'Zn.52 Mg.38 Mn.15 Al1.94 Fe.01 O4'
_cod_database_code 9017028

loop_
_space_group_symop_operation_xyz
x,y,z
x,1/2+y,1/2+z
1/2+x,y,1/2+z
1/2+x,1/2+y,z
3/4+z,1/2-x,1/4+y
3/4+z,-x,3/4+y
1/4+z,1/2-x,3/4+y
1/4+z,-x,1/4+y
3/4-y,1/2+z,1/4-x
3/4-y,+z,3/4-x
1/4-y,1/2+z,3/4-x
1/4-y,+z,1/4-x
3/4+x,1/2-y,1/4+z
3/4+x,-y,3/4+z
1/4+x,1/2-y,3/4+z
1/4+x,-y,1/4+z
3/4-z,1/2+x,1/4-y
3/4-z,+x,3/4-y
1/4-z,1/2+x,3/4-y
1/4-z,+x,1/4-y
3/4+y,1/2-z,1/4+x
3/4+y,-z,3/4+x
1/4+y,1/2-z,3/4+x
1/4+y,-z,1/4+x
3/4-x,1/2+y,1/4-z
3/4-x,+y,3/4-z
1/4-x,1/2+y,3/4-z
1/4-x,+y,1/4-z
1/2+x,3/4-z,1/4-y
1/2+x,1/4-z,3/4-y
+x,3/4-z,3/4-y
+x,1/4-z,1/4-y
1/2-z,3/4+y,1/4+x
1/2-z,1/4+y,3/4+x
-z,3/4+y,3/4+x
-z,1/4+y,1/4+x
1/2+y,3/4-x,1/4-z
1/2+y,1/4-x,3/4-z
+y,3/4-x,3/4-z
+y,1/4-x,1/4-z
1/2-x,3/4+z,1/4+y
1/2-x,1/4+z,3/4+y
-x,3/4+z,3/4+y
-x,1/4+z,1/4+y
1/2+z,3/4-y,1/4-x
1/2+z,1/4-y,3/4-x
+z,3/4-y,3/4-x
+z,1/4-y,1/4-x
1/2-y,3/4+x,1/4+z
1/2-y,1/4+x,3/4+z
-y,3/4+x,3/4+z
-y,1/4+x,1/4+z
x,1/2+z,1/2+y
x,+z,+y
1/2+x,1/2+z,+y
1/2+x,+z,1/2+y
-z,1/2-y,1/2-x
-z,-y,-x
1/2-z,1/2-y,-x
1/2-z,-y,1/2-x
y,1/2+x,1/2+z
y,+x,+z
1/2+y,1/2+x,+z
1/2+y,+x,1/2+z
-x,1/2-z,1/2-y
-x,-z,-y
1/2-x,1/2-z,-y
1/2-x,-z,1/2-y
z,1/2+y,1/2+x
z,+y,+x
1/2+z,1/2+y,+x
1/2+z,+y,1/2+x
-y,1/2-x,1/2-z
-y,-x,-z
1/2-y,1/2-x,-z
1/2-y,-x,1/2-z
3/4+z,1/4+x,1/2-y
3/4+z,3/4+x,-y
1/4+z,1/4+x,-y
1/4+z,3/4+x,1/2-y
3/4-y,1/4-z,1/2+x
3/4-y,3/4-z,+x
1/4-y,1/4-z,+x
1/4-y,3/4-z,1/2+x
3/4+x,1/4+y,1/2-z
3/4+x,3/4+y,-z
1/4+x,1/4+y,-z
1/4+x,3/4+y,1/2-z
3/4-z,1/4-x,1/2+y
3/4-z,3/4-x,+y
1/4-z,1/4-x,+y
1/4-z,3/4-x,1/2+y
3/4+y,1/4+z,1/2-x
3/4+y,3/4+z,-x
1/4+y,1/4+z,-x
1/4+y,3/4+z,1/2-x
3/4-x,1/4-y,1/2+z
3/4-x,3/4-y,+z
1/4-x,1/4-y,+z
1/4-x,3/4-y,1/2+z
-z,3/4+x,3/4+y
-z,1/4+x,1/4+y
1/2-z,3/4+x,1/4+y
1/2-z,1/4+x,3/4+y
y,3/4-z,3/4-x
y,1/4-z,1/4-x
1/2+y,3/4-z,1/4-x
1/2+y,1/4-z,3/4-x
-x,3/4+y,3/4+z
-x,1/4+y,1/4+z
1/2-x,3/4+y,1/4+z
1/2-x,1/4+y,3/4+z
z,3/4-x,3/4-y
z,1/4-x,1/4-y
1/2+z,3/4-x,1/4-y
1/2+z,1/4-x,3/4-y
-y,3/4+z,3/4+x
-y,1/4+z,1/4+x
1/2-y,3/4+z,1/4+x
1/2-y,1/4+z,3/4+x
x,3/4-y,3/4-z
x,1/4-y,1/4-z
1/2+x,3/4-y,1/4-z
1/2+x,1/4-y,3/4-z
1/4-x,1/2+z,3/4-y
1/4-x,+z,1/4-y
3/4-x,1/2+z,1/4-y
3/4-x,+z,3/4-y
1/4+z,1/2-y,3/4+x
1/4+z,-y,1/4+x
3/4+z,1/2-y,1/4+x
3/4+z,-y,3/4+x
1/4-y,1/2+x,3/4-z
1/4-y,+x,1/4-z
3/4-y,1/2+x,1/4-z
3/4-y,+x,3/4-z
1/4+x,1/2-z,3/4+y
1/4+x,-z,1/4+y
3/4+x,1/2-z,1/4+y
3/4+x,-z,3/4+y
1/4-z,1/2+y,3/4-x
1/4-z,+y,1/4-x
3/4-z,1/2+y,1/4-x
3/4-z,+y,3/4-x
1/4+y,1/2-x,3/4+z
1/4+y,-x,1/4+z
3/4+y,1/2-x,1/4+z
3/4+y,-x,3/4+z
3/4-x,3/4-z,y
3/4-x,1/4-z,1/2+y
1/4-x,3/4-z,1/2+y
1/4-x,1/4-z,y
3/4+z,3/4+y,-x
3/4+z,1/4+y,1/2-x
1/4+z,3/4+y,1/2-x
1/4+z,1/4+y,-x
3/4-y,3/4-x,z
3/4-y,1/4-x,1/2+z
1/4-y,3/4-x,1/2+z
1/4-y,1/4-x,z
3/4+x,3/4+z,-y
3/4+x,1/4+z,1/2-y
1/4+x,3/4+z,1/2-y
1/4+x,1/4+z,-y
3/4-z,3/4-y,x
3/4-z,1/4-y,1/2+x
1/4-z,3/4-y,1/2+x
1/4-z,1/4-y,x
3/4+y,3/4+x,-z
3/4+y,1/4+x,1/2-z
1/4+y,3/4+x,1/2-z
1/4+y,1/4+x,-z
-z,-x,-y
-z,1/2-x,1/2-y
1/2-z,-x,1/2-y
1/2-z,1/2-x,-y
y,z,x
y,1/2+z,1/2+x
1/2+y,z,1/2+x
1/2+y,1/2+z,x
-x,-y,-z
-x,1/2-y,1/2-z
1/2-x,-y,1/2-z
1/2-x,1/2-y,-z
z,x,y
z,1/2+x,1/2+y
1/2+z,x,1/2+y
1/2+z,1/2+x,y
-y,-z,-x
-y,1/2-z,1/2-x
1/2-y,-z,1/2-x
1/2-y,1/2-z,-x

loop_
_atom_site_aniso_label
_atom_site_aniso_U_11
_atom_site_aniso_U_22
_atom_site_aniso_U_33
_atom_site_aniso_U_12
_atom_site_aniso_U_13
_atom_site_aniso_U_23
ZnT 0.00452 0.00452 0.00452 0.00000 0.00000 0.00000
MgT 0.00452 0.00452 0.00452 0.00000 0.00000 0.00000
MnT 0.00452 0.00452 0.00452 0.00000 0.00000 0.00000
AlT 0.00452 0.00452 0.00452 0.00000 0.00000 0.00000
AlM 0.00388 0.00388 0.00388 -0.00035 -0.00035 -0.00035
MnM1 0.00388 0.00388 0.00388 -0.00035 -0.00035 -0.00035
FeM 0.00388 0.00388 0.00388 -0.00035 -0.00035 -0.00035
MgM 0.00388 0.00388 0.00388 -0.00035 -0.00035 -0.00035
MnM2 0.00388 0.00388 0.00388 -0.00035 -0.00035 -0.00035
O 0.00415 0.00415 0.00415 -0.00030 -0.00030 -0.00030

loop_
_atom_site_label
_atom_site_fract_x
_atom_site_fract_y
_atom_site_fract_z
_atom_site_occupancy
_atom_site_U_iso_or_equiv
ZnT 0.12500 0.12500 0.12500 0.52000 0.00452
MgT 0.12500 0.12500 0.12500 0.34000 0.00452
MnT 0.12500 0.12500 0.12500 0.08000 0.00452
AlT 0.12500 0.12500 0.12500 0.06000 0.00452
AlM 0.50000 0.50000 0.50000 0.94000 0.00388
MnM1 0.50000 0.50000 0.50000 0.03000 0.00388
FeM 0.50000 0.50000 0.50000 0.00500 0.00388
MgM 0.50000 0.50000 0.50000 0.02000 0.00388
MnM2 0.50000 0.50000 0.50000 0.00500 0.00388
O 0.26404 0.26404 0.26404 1.00000 0.00415

loop_
_cod_changelog_entry_id
_cod_changelog_entry_author
_cod_changelog_entry_date
_cod_changelog_entry_text
1
;cod-tools version 3.10.1
Id: cif_fix_AMCSD_atom_labels 10224 2024-08-07 11:09:31Z saulius
;
2024-08-07T19:40:20+03:00
;Changed the following '_atom_site_label' values:
the first duplicated label 'MnM'  converted to 'MnM1'
duplicated label 'MnM' at index 8 converted to 'MnM2'
;

loop_
_cod_related_entry_id
_cod_related_entry_database
_cod_related_entry_code
1 AMCSD 0020092
